data_1502543
loop_
_publ_author_name
'Zhou, Ling'
'Chen, Jie'
'Zhou, Jing'
'Yeung, Ying-Yeung'

_publ_section_title
;
 N-Bromosuccinimide promoted one-pot synthesis of guanidine: scope and
 mechanism.
;
_journal_issue 21
_journal_name_full 'Organic letters'
_journal_page_first 5804
_journal_page_last 5807
_journal_paper_doi 10.1021/ol202402y
_journal_volume 13
_journal_year 2011
_chemical_formula_sum 'C13 H19 Br N4 O4 S'
_chemical_formula_weight 407.29
_chemical_name_systematic
; 
 ? 
;
_space_group_IT_number 14
_symmetry_cell_setting monoclinic
_symmetry_space_group_name_Hall '-P 2ybc'
_symmetry_space_group_name_H-M 'P 1 21/c 1'
_atom_sites_solution_hydrogens geom
_atom_sites_solution_primary direct
_atom_sites_solution_secondary difmap
_audit_creation_method SHELXL-97
_cell_angle_alpha 90.00
_cell_angle_beta 96.149(6)
_cell_angle_gamma 90.00
_cell_formula_units_Z 4
_cell_length_a 14.678(5)
_cell_length_b 7.811(2)
_cell_length_c 15.078(5)
_cell_measurement_reflns_used 1523
_cell_measurement_temperature 223(2)
_cell_measurement_theta_max 21.31
_cell_measurement_theta_min 2.80
_cell_volume 1718.7(9)
_computing_cell_refinement 'Bruker SMART'
_computing_data_collection 'Bruker SMART'
_computing_data_reduction 'Bruker SAINT'
_computing_molecular_graphics 'Bruker SHELXTL'
_computing_publication_material 'Bruker SHELXTL'
_computing_structure_refinement 'SHELXL-97 (Sheldrick, 1997)'
_computing_structure_solution 'SHELXS-97 (Sheldrick, 1990)'
_diffrn_ambient_temperature 223(2)
_diffrn_measured_fraction_theta_full 0.998
_diffrn_measured_fraction_theta_max 0.998
_diffrn_measurement_device_type 'CCD area detector'
_diffrn_measurement_method 'phi and omega scans'
_diffrn_radiation_monochromator graphite
_diffrn_radiation_source 'fine-focus sealed tube'
_diffrn_radiation_type MoK\a
_diffrn_radiation_wavelength 0.71073
_diffrn_reflns_av_R_equivalents 0.0589
_diffrn_reflns_av_sigmaI/netI 0.0671
_diffrn_reflns_limit_h_max 14
_diffrn_reflns_limit_h_min -17
_diffrn_reflns_limit_k_max 8
_diffrn_reflns_limit_k_min -9
_diffrn_reflns_limit_l_max 17
_diffrn_reflns_limit_l_min -17
_diffrn_reflns_number 9389
_diffrn_reflns_theta_full 25.00
_diffrn_reflns_theta_max 25.00
_diffrn_reflns_theta_min 2.72
_exptl_absorpt_coefficient_mu 2.537
_exptl_absorpt_correction_T_max 0.7698
_exptl_absorpt_correction_T_min 0.5447
_exptl_absorpt_correction_type multi-scan
_exptl_absorpt_process_details 'Sadabs, (Sheldrick 2001)'
_exptl_crystal_colour Colourless
_exptl_crystal_density_diffrn 1.574
_exptl_crystal_density_meas ?
_exptl_crystal_density_method 'not measured'
_exptl_crystal_description Thin_Plate
_exptl_crystal_F_000 832
_exptl_crystal_size_max 0.60
_exptl_crystal_size_mid 0.20
_exptl_crystal_size_min 0.08
_refine_diff_density_max 0.604
_refine_diff_density_min -0.774
_refine_diff_density_rms 0.130
_refine_ls_extinction_method none
_refine_ls_goodness_of_fit_ref 1.240
_refine_ls_hydrogen_treatment mixed
_refine_ls_matrix_type full
_refine_ls_number_parameters 270
_refine_ls_number_reflns 3023
_refine_ls_number_restraints 72
_refine_ls_restrained_S_all 1.231
_refine_ls_R_factor_all 0.1358
_refine_ls_R_factor_gt 0.1169
_refine_ls_shift/su_max 0.000
_refine_ls_shift/su_mean 0.000
_refine_ls_structure_factor_coef Fsqd
_refine_ls_weighting_details 'calc w=1/[\s^2^(Fo^2^)+(0.0000P)^2^+28.4193P] where P=(Fo^2^+2Fc^2^)/3'
_refine_ls_weighting_scheme calc
_refine_ls_wR_factor_gt 0.2633
_refine_ls_wR_factor_ref 0.2700
_reflns_number_gt 2449
_reflns_number_total 3023
_reflns_threshold_expression >2sigma(I)
_cod_data_source_file ol202402y_si_001.cif
_cod_data_source_block a767
_cod_depositor_comments
;
The following automatic conversions were performed:

'_symmetry_cell_setting' value 'Monoclinic' changed to 'monoclinic'
according to /home/saulius/struct/CIF-dictionaries/cif_core.dic
dictionary named 'cif_core.dic' version 2.4.1 from
2010-06-29.

'_exptl_absorpt_correction_type' value 'Multi-scan'
changed to 'multi-scan' according to
/home/saulius/struct/CIF-dictionaries/cif_core.dic dictionary named
'cif_core.dic' version 2.4.1 from 2010-06-29.

Automatic conversion script
Id: cif_fix_values 1715 2011-07-08 13:25:40Z adriana 

The following automatic conversions were performed:

'_exptl_crystal_density_meas' value 'Not Measured' was changed to '?'
- the value is perceived as not measured.

Automatic conversion script
Id: cif_fix_values 3008 2015-01-20 13:52:24Z robertas 
;
_cod_original_sg_symbol_H-M P2(1)/c
_cod_database_code 1502543

loop_
_symmetry_equiv_pos_as_xyz
'x, y, z'
'-x, y+1/2, -z+1/2'
'-x, -y, -z'
'x, -y-1/2, z-1/2'

loop_
_atom_site_label
_atom_site_type_symbol
_atom_site_fract_x
_atom_site_fract_y
_atom_site_fract_z
_atom_site_U_iso_or_equiv
_atom_site_adp_type
_atom_site_occupancy
_atom_site_symmetry_multiplicity
_atom_site_calc_flag
_atom_site_refinement_flags
_atom_site_disorder_assembly
_atom_site_disorder_group
S1 S 0.62533(15) 0.3217(3) 0.73326(15) 0.0253(6) Uani 1 1 d . . .
N1 N 0.8940(14) 0.905(4) 0.7745(8) 0.035(5) Uani 0.553(5) 1 d PDU A 1
O1 O 0.865(3) 1.048(4) 0.7696(17) 0.064(8) Uani 0.553(5) 1 d PDU A 1
O2 O 0.9722(13) 0.875(3) 0.7953(13) 0.062(5) Uani 0.553(5) 1 d PDU A 1
N1X N 0.8877(18) 0.909(5) 0.7407(9) 0.041(7) Uani 0.447(5) 1 d PDU A 2
O1X O 0.863(3) 1.055(4) 0.737(2) 0.051(8) Uani 0.447(5) 1 d PDU A 2
O2X O 0.9658(17) 0.879(3) 0.7352(19) 0.071(7) Uani 0.447(5) 1 d PDU A 2
O3 O 0.6527(5) 0.2190(9) 0.8113(4) 0.0335(16) Uani 1 1 d . . .
O4 O 0.5350(4) 0.3991(9) 0.7274(5) 0.0355(17) Uani 1 1 d . . .
N2 N 0.6483(5) 0.2121(10) 0.6508(5) 0.0260(17) Uani 1 1 d . . .
N3 N 0.6738(5) 0.2706(12) 0.5053(5) 0.034(2) Uani 1 1 d D . .
H3N H 0.660(7) 0.309(14) 0.449(3) 0.041 Uiso 1 1 d D . .
N4 N 0.5253(5) 0.2494(10) 0.5368(5) 0.0269(17) Uani 1 1 d . . .
C1 C 0.8232(7) 0.7670(12) 0.7522(7) 0.034(2) Uani 1 1 d D . .
C2 C 0.8568(7) 0.6010(13) 0.7552(7) 0.034(2) Uani 1 1 d . A .
H2 H 0.9203 0.5805 0.7613 0.041 Uiso 1 1 calc R . .
C3 C 0.7976(6) 0.4704(12) 0.7492(7) 0.030(2) Uani 1 1 d . . .
H3 H 0.8194 0.3572 0.7519 0.036 Uiso 1 1 calc R A .
C4 C 0.7037(6) 0.5014(12) 0.7391(6) 0.024(2) Uani 1 1 d . A .
C5 C 0.6723(6) 0.6646(13) 0.7349(6) 0.028(2) Uani 1 1 d . . .
H5 H 0.6088 0.6846 0.7278 0.034 Uiso 1 1 calc R A .
C6 C 0.7313(7) 0.8012(12) 0.7410(7) 0.035(2) Uani 1 1 d . A .
H6 H 0.7094 0.9143 0.7375 0.042 Uiso 1 1 calc R . .
C7 C 0.6136(6) 0.2450(12) 0.5650(6) 0.025(2) Uani 1 1 d . A .
C8 C 0.4560(7) 0.1706(16) 0.5872(7) 0.044(3) Uani 1 1 d . A .
H8A H 0.4855 0.1251 0.6429 0.066 Uiso 1 1 calc R . .
H8B H 0.4257 0.0785 0.5524 0.066 Uiso 1 1 calc R . .
H8C H 0.4112 0.2560 0.5996 0.066 Uiso 1 1 calc R . .
C9 C 0.4916(7) 0.2971(15) 0.4449(7) 0.041(3) Uani 1 1 d . A .
H9A H 0.4887 0.1961 0.4073 0.062 Uiso 1 1 calc R . .
H9B H 0.5328 0.3802 0.4229 0.062 Uiso 1 1 calc R . .
H9C H 0.4309 0.3467 0.4438 0.062 Uiso 1 1 calc R . .
C10 C 0.7718(9) 0.304(2) 0.5262(12) 0.033(4) Uani 0.553(5) 1 d PDU A 1
H10 H 0.7886 0.2835 0.5907 0.040 Uiso 0.553(5) 1 calc PR A 1
C11 C 0.8303(10) 0.189(2) 0.4743(12) 0.037(4) Uani 0.553(5) 1 d PDU A 1
H11 H 0.8094 0.2059 0.4102 0.045 Uiso 0.553(5) 1 calc PR A 1
C12 C 0.9316(11) 0.222(3) 0.4864(18) 0.049(6) Uani 0.553(5) 1 d PDU A 1
H12A H 0.9509 0.2462 0.5487 0.073 Uiso 0.553(5) 1 calc PR A 1
H12B H 0.9457 0.3198 0.4504 0.073 Uiso 0.553(5) 1 calc PR A 1
H12C H 0.9638 0.1222 0.4679 0.073 Uiso 0.553(5) 1 calc PR A 1
C13 C 0.789(2) 0.491(3) 0.506(2) 0.061(8) Uani 0.553(5) 1 d PDU A 1
H13A H 0.7426 0.5606 0.5302 0.092 Uiso 0.553(5) 1 calc PR A 1
H13B H 0.7857 0.5071 0.4423 0.092 Uiso 0.553(5) 1 calc PR A 1
H13C H 0.8490 0.5236 0.5338 0.092 Uiso 0.553(5) 1 calc PR A 1
Br1 Br 0.80261(19) -0.0395(4) 0.5033(2) 0.0600(10) Uani 0.553(5) 1 d P A 1
C20 C 0.7701(10) 0.223(3) 0.5271(18) 0.040(8) Uiso 0.447(5) 1 d PD A 2
H20 H 0.7893 0.2671 0.5877 0.048 Uiso 0.447(5) 1 calc PR A 2
C21 C 0.8238(16) 0.323(4) 0.4631(17) 0.047(6) Uiso 0.447(5) 1 d PD A 2
H21 H 0.8051 0.2919 0.4001 0.057 Uiso 0.447(5) 1 calc PR A 2
C22 C 0.9276(18) 0.328(6) 0.484(3) 0.089(13) Uiso 0.447(5) 1 d PD A 2
H22A H 0.9434 0.3626 0.5452 0.134 Uiso 0.447(5) 1 calc PR A 2
H22B H 0.9531 0.4086 0.4443 0.134 Uiso 0.447(5) 1 calc PR A 2
H22C H 0.9525 0.2146 0.4749 0.134 Uiso 0.447(5) 1 calc PR A 2
C23 C 0.798(2) 0.037(3) 0.526(2) 0.054(9) Uiso 0.447(5) 1 d PD A 2
H23A H 0.7474 -0.0314 0.5000 0.081 Uiso 0.447(5) 1 calc PR A 2
H23B H 0.8159 -0.0008 0.5872 0.081 Uiso 0.447(5) 1 calc PR A 2
H23C H 0.8500 0.0244 0.4919 0.081 Uiso 0.447(5) 1 calc PR A 2
Br2 Br 0.7985(3) 0.5755(4) 0.4879(3) 0.0633(13) Uani 0.447(5) 1 d P A 2

loop_
_atom_site_aniso_label
_atom_site_aniso_U_11
_atom_site_aniso_U_22
_atom_site_aniso_U_33
_atom_site_aniso_U_23
_atom_site_aniso_U_13
_atom_site_aniso_U_12
S1 0.0236(11) 0.0329(13) 0.0201(11) -0.0025(10) 0.0052(9) -0.0023(10)
N1 0.041(10) 0.024(9) 0.042(11) -0.006(10) 0.015(9) -0.008(8)
O1 0.066(12) 0.049(13) 0.077(16) -0.014(12) 0.009(13) -0.005(10)
O2 0.044(9) 0.056(10) 0.085(12) 0.009(10) 0.001(10) -0.027(8)
N1X 0.044(13) 0.034(12) 0.045(14) -0.012(12) 0.001(11) -0.006(10)
O1X 0.074(14) 0.011(10) 0.064(16) 0.004(10) -0.004(14) 0.005(9)
O2X 0.051(12) 0.044(11) 0.118(16) -0.002(13) 0.011(13) -0.020(9)
O3 0.048(4) 0.033(4) 0.019(3) -0.002(3) 0.001(3) -0.007(3)
O4 0.030(4) 0.036(4) 0.042(4) -0.014(3) 0.008(3) -0.003(3)
N2 0.027(4) 0.028(4) 0.024(4) 0.002(3) 0.007(3) 0.000(3)
N3 0.031(4) 0.053(6) 0.019(4) 0.006(4) 0.006(3) -0.004(4)
N4 0.029(4) 0.030(4) 0.022(4) 0.002(3) 0.001(3) 0.002(4)
C1 0.034(6) 0.014(4) 0.056(7) -0.001(4) 0.017(5) -0.001(4)
C2 0.021(5) 0.030(5) 0.051(7) -0.004(5) 0.004(5) 0.006(4)
C3 0.025(5) 0.022(5) 0.044(6) -0.003(4) 0.007(4) 0.006(4)
C4 0.028(5) 0.023(5) 0.020(4) 0.004(4) 0.003(4) 0.003(4)
C5 0.014(4) 0.032(5) 0.040(6) 0.005(5) 0.007(4) 0.007(4)
C6 0.044(6) 0.018(5) 0.043(6) 0.012(4) 0.009(5) 0.017(5)
C7 0.030(5) 0.022(4) 0.021(5) -0.005(4) 0.002(4) 0.006(4)
C8 0.038(6) 0.051(7) 0.043(6) -0.012(6) 0.005(5) -0.009(6)
C9 0.036(6) 0.043(7) 0.044(6) -0.004(5) 0.002(5) 0.010(5)
C10 0.030(9) 0.037(11) 0.030(9) -0.003(8) 0.000(7) -0.025(8)
C11 0.032(9) 0.041(10) 0.040(10) 0.013(8) 0.010(8) 0.006(8)
C12 0.024(9) 0.057(13) 0.067(13) -0.003(11) 0.015(9) 0.003(9)
C13 0.075(15) 0.038(12) 0.069(14) 0.015(12) -0.004(12) 0.004(12)
Br1 0.0647(17) 0.0412(16) 0.0747(19) -0.0038(14) 0.0108(14) 0.0038(13)
Br2 0.079(2) 0.043(2) 0.069(2) 0.0042(17) 0.0103(18) -0.0138(19)

loop_
_atom_type_symbol
_atom_type_description
_atom_type_scat_dispersion_real
_atom_type_scat_dispersion_imag
_atom_type_scat_source
C C 0.0033 0.0016 'International Tables Vol C Tables 4.2.6.8 and 6.1.1.4'
H H 0.0000 0.0000 'International Tables Vol C Tables 4.2.6.8 and 6.1.1.4'
N N 0.0061 0.0033 'International Tables Vol C Tables 4.2.6.8 and 6.1.1.4'
O O 0.0106 0.0060 'International Tables Vol C Tables 4.2.6.8 and 6.1.1.4'
S S 0.1246 0.1234 'International Tables Vol C Tables 4.2.6.8 and 6.1.1.4'
Br Br -0.2901 2.4595 'International Tables Vol C Tables 4.2.6.8 and 6.1.1.4'

loop_
_geom_angle_atom_site_label_1
_geom_angle_atom_site_label_2
_geom_angle_atom_site_label_3
_geom_angle
O3 S1 O4 117.0(4)
O3 S1 N2 106.0(4)
O4 S1 N2 116.7(4)
O3 S1 C4 105.7(4)
O4 S1 C4 104.6(4)
N2 S1 C4 105.7(4)
O2 N1 O1 122(3)
O2 N1 C1 123(2)
O1 N1 C1 115(3)
O2X N1X O1X 119(4)
O2X N1X C1 120(3)
O1X N1X C1 122(3)
C7 N2 S1 123.8(6)
C7 N3 C10 125.8(10)
C7 N3 C20 120.0(12)
C10 N3 C20 25.0(10)
C7 N4 C8 122.2(8)
C7 N4 C9 122.0(8)
C8 N4 C9 114.4(8)
C6 C1 C2 121.9(9)
C6 C1 N1X 118.2(13)
C2 C1 N1X 118.5(13)
C6 C1 N1 122.2(12)
C2 C1 N1 115.4(12)
N1X C1 N1 19.6(7)
C3 C2 C1 119.0(9)
C2 C3 C4 120.3(9)
C5 C4 C3 119.8(9)
C5 C4 S1 121.0(7)
C3 C4 S1 119.1(7)
C4 C5 C6 121.3(8)
C1 C6 C5 117.7(9)
N4 C7 N3 118.4(8)
N4 C7 N2 124.3(8)
N3 C7 N2 117.3(8)
N3 C10 C11 112.5(12)
N3 C10 C13 107.9(17)
C11 C10 C13 110.6(17)
C12 C11 C10 116.5(16)
C12 C11 Br1 111.5(14)
C10 C11 Br1 106.9(12)
N3 C20 C23 120(2)
N3 C20 C21 106.2(15)
C23 C20 C21 109(2)
C22 C21 C20 117(2)
C22 C21 Br2 98(2)
C20 C21 Br2 105.2(17)

loop_
_geom_bond_atom_site_label_1
_geom_bond_atom_site_label_2
_geom_bond_distance
S1 O3 1.445(7)
S1 O4 1.451(7)
S1 N2 1.575(8)
S1 C4 1.810(10)
N1 O2 1.181(16)
N1 O1 1.194(16)
N1 C1 1.51(3)
N1X O2X 1.182(16)
N1X O1X 1.194(16)
N1X C1 1.48(4)
N2 C7 1.364(11)
N3 C7 1.343(11)
N3 C10 1.463(14)
N3 C20 1.465(15)
N4 C7 1.321(12)
N4 C8 1.468(13)
N4 C9 1.468(12)
C1 C6 1.368(14)
C1 C2 1.386(14)
C2 C3 1.337(14)
C3 C4 1.391(13)
C4 C5 1.355(13)
C5 C6 1.371(14)
C10 C11 1.512(16)
C10 C13 1.516(18)
C11 C12 1.501(16)
C11 Br1 1.896(19)
C20 C23 1.508(19)
C20 C21 1.525(18)
C21 C22 1.522(19)
C21 Br2 2.05(3)

loop_
_geom_hbond_atom_site_label_D
_geom_hbond_atom_site_label_H
_geom_hbond_atom_site_label_A
_geom_hbond_distance_DH
_geom_hbond_distance_HA
_geom_hbond_distance_DA
_geom_hbond_angle_DHA
_geom_hbond_site_symmetry_A
N3 H3N O3 0.90(2) 2.08(6) 2.909(10) 152(10) 4_565
